data_4501350
loop_
_publ_author_name
'Sekiya, Ryo'
'Nishikiori, Shin-ichi'

_publ_section_title
;
 Structural Extension from an Isonicotinic Acid Dimer to
 4-(4-Pyridyl)benzoic Acid (pybenH) Dimer: X-ray Crystal Structure
 Analysis and Inclusion Properties of a Hydrogen-Bonded Coordination
 Polymer [Ni(SCN)2(pybenH)2]\\infty
;
_journal_issue 12
_journal_name_full 'Crystal Growth &amp; Design'
_journal_page_first 5574
_journal_paper_doi 10.1021/cg201141k
_journal_volume 11
_journal_year 2011
_chemical_formula_moiety 'C26 H18 N4 Ni O4 S2, C6 H4 Br'
_chemical_formula_sum 'C32 H22 Br N4 Ni O4 S2'
_chemical_formula_weight 729.28
_chemical_name_systematic
;
 ?
;
_space_group_IT_number 2
_symmetry_cell_setting triclinic
_symmetry_space_group_name_Hall '-P 1'
_symmetry_space_group_name_H-M 'P -1'
_atom_sites_solution_hydrogens geom
_atom_sites_solution_primary direct
_atom_sites_solution_secondary difmap
_audit_creation_date 2011-07-25T11:43:57-00:00
_audit_creation_method 'WinGX routine CIF_UPDATE'
_cell_angle_alpha 90.457(12)
_cell_angle_beta 47.347(15)
_cell_angle_gamma 104.474(13)
_cell_formula_units_Z 2
_cell_length_a 7.967(3)
_cell_length_b 10.714(4)
_cell_length_c 25.047(7)
_cell_measurement_reflns_used 6191
_cell_measurement_temperature 153(2)
_cell_measurement_theta_max 29.99
_cell_measurement_theta_min 3.01
_cell_volume 1482.9(10)
_computing_cell_refinement RAPID-AUTO
_computing_data_collection RAPID-AUTO
_computing_data_reduction RAPID-AUTO
_computing_structure_refinement 'SHELXL-97 (Sheldrick, 1997)'
_computing_structure_solution 'SHELXS-97 (Sheldrick, 1997)'
_diffrn_ambient_temperature 153(2)
_diffrn_measured_fraction_theta_full 0.993
_diffrn_measured_fraction_theta_max 0.977
_diffrn_measurement_device_type 'Rigaku Raxis Rapid'
_diffrn_measurement_method '\w scans'
_diffrn_radiation_monochromator graphite
_diffrn_radiation_probe x-ray
_diffrn_radiation_source 'sealed tube'
_diffrn_radiation_type MoK\a
_diffrn_radiation_wavelength 0.71073
_diffrn_reflns_av_R_equivalents 0.0793
_diffrn_reflns_av_unetI/netI 0.1287
_diffrn_reflns_limit_h_max 0
_diffrn_reflns_limit_h_min -11
_diffrn_reflns_limit_k_max 15
_diffrn_reflns_limit_k_min -14
_diffrn_reflns_limit_l_max 25
_diffrn_reflns_limit_l_min -35
_diffrn_reflns_number 8454
_diffrn_reflns_theta_full 25
_diffrn_reflns_theta_max 29.99
_diffrn_reflns_theta_min 3.01
_exptl_absorpt_coefficient_mu 2.188
_exptl_absorpt_correction_T_max 0.8985
_exptl_absorpt_correction_T_min 0.6565
_exptl_absorpt_correction_type empirical
_exptl_absorpt_process_details 'ABSCOR (Higashi, 1995)'
_exptl_crystal_density_diffrn 1.633
_exptl_crystal_density_method 'not measured'
_exptl_crystal_F_000 738
_exptl_crystal_size_max 0.21
_exptl_crystal_size_mid 0.11
_exptl_crystal_size_min 0.05
_refine_diff_density_max 0.557
_refine_diff_density_min -0.786
_refine_diff_density_rms 0.118
_refine_ls_extinction_method none
_refine_ls_goodness_of_fit_ref 0.937
_refine_ls_hydrogen_treatment constr
_refine_ls_matrix_type full
_refine_ls_number_parameters 460
_refine_ls_number_reflns 8454
_refine_ls_number_restraints 35
_refine_ls_restrained_S_all 0.936
_refine_ls_R_factor_all 0.1329
_refine_ls_R_factor_gt 0.0577
_refine_ls_shift/su_max 0.001
_refine_ls_shift/su_mean 0.000
_refine_ls_structure_factor_coef Fsqd
_refine_ls_weighting_details 'calc w=1/[\s^2^(Fo^2^)+(0.0533P)^2^+0.0000P] where P=(Fo^2^+2Fc^2^)/3'
_refine_ls_weighting_scheme calc
_refine_ls_wR_factor_gt 0.1056
_refine_ls_wR_factor_ref 0.1269
_reflns_number_gt 4589
_reflns_number_total 8454
_reflns_threshold_expression >2sigma(I)
_cod_data_source_file cg201141k_si_002.cif
_cod_data_source_block dibromobiphenyl
_cod_depositor_comments
;
The following automatic conversions were performed:

'_symmetry_cell_setting' value 'Triclinic' changed to 'triclinic'
according to /home/saulius/struct/CIF-dictionaries/cif_core.dic
dictionary named 'cif_core.dic' version 2.4.1 from
2010-06-29.

'_diffrn_radiation_probe' value 'X-ray' changed to
'x-ray' according to
/home/saulius/struct/CIF-dictionaries/cif_core.dic dictionary named
'cif_core.dic' version 2.4.1 from 2010-06-29.

Automatic conversion script
Id: cif_fix_values 1715 2011-07-08 13:25:40Z adriana 
;
_cod_original_cell_volume 1482.8(8)
_cod_database_code 4501350

loop_
_symmetry_equiv_pos_as_xyz
'x, y, z'
'-x, -y, -z'

loop_
_atom_site_label
_atom_site_type_symbol
_atom_site_fract_x
_atom_site_fract_y
_atom_site_fract_z
_atom_site_U_iso_or_equiv
_atom_site_adp_type
_atom_site_occupancy
_atom_site_symmetry_multiplicity
_atom_site_calc_flag
_atom_site_refinement_flags
_atom_site_disorder_assembly
_atom_site_disorder_group
C1 C 0.2837(6) 0.5553(3) -0.05909(18) 0.0161(7) Uani 1 1 d . . .
C2 C -0.2865(6) 0.9407(3) 0.06176(18) 0.0168(7) Uani 1 1 d . . .
C11 C 0.2298(8) 0.7928(6) 0.8651(2) 0.0530(16) Uani 1 1 d . . .
H11 H 0.3729 0.8014 0.8539 0.064 Uiso 1 1 calc R . .
C12 C 0.2511(8) 0.8129(6) 0.8059(2) 0.0549(16) Uani 1 1 d . . .
H12 H 0.4056 0.8375 0.7562 0.066 Uiso 1 1 calc R . .
C13 C 0.0481(7) 0.7972(4) 0.8195(2) 0.0213(8) Uani 1 1 d . . .
C14 C -0.1689(7) 0.7646(4) 0.8941(2) 0.0305(10) Uani 1 1 d . . .
H14 H -0.3152 0.7539 0.9069 0.037 Uiso 1 1 calc R . .
C15 C -0.1738(7) 0.7476(4) 0.9496(2) 0.0266(9) Uani 1 1 d . . .
H15 H -0.3257 0.7239 1 0.032 Uiso 1 1 calc R . .
C16 C 0.0607(7) 0.8153(4) 0.7582(2) 0.0201(8) Uani 1 1 d . . .
C17 C 0.2730(7) 0.8410(5) 0.6846(2) 0.0376(11) Uani 1 1 d . . .
H17 H 0.4183 0.8503 0.6722 0.045 Uiso 1 1 calc R . .
C18 C 0.2803(7) 0.8536(5) 0.6279(2) 0.0330(10) Uani 1 1 d . . .
H18 H 0.4292 0.8704 0.5774 0.04 Uiso 1 1 calc R . .
C19 C 0.0739(7) 0.8420(4) 0.6445(2) 0.0219(8) Uani 1 1 d . . .
C22 C 0.0730(7) 0.8504(4) 0.5857(2) 0.0261(9) Uani 1 1 d . . .
C31 C 0.1082(7) 0.6856(4) 0.1166(2) 0.0289(9) Uani 1 1 d . . .
H31 H 0.1723 0.6258 0.0851 0.035 Uiso 1 1 calc R . .
C32 C 0.1221(8) 0.6944(4) 0.1683(2) 0.0304(10) Uani 1 1 d . . .
H32 H 0.1983 0.6431 0.1712 0.036 Uiso 1 1 calc R . .
C33 C 0.0246(7) 0.7783(4) 0.2163(2) 0.0230(8) Uani 1 1 d . . .
C34 C -0.0814(7) 0.8513(4) 0.2084(2) 0.0231(8) Uani 1 1 d . . .
H34 H -0.1527 0.9092 0.2404 0.028 Uiso 1 1 calc R . .
C35 C -0.0829(7) 0.8398(4) 0.1541(2) 0.0211(8) Uani 1 1 d . . .
H35 H -0.1522 0.8929 0.1488 0.025 Uiso 1 1 calc R . .
C36 C 0.0333(7) 0.7911(4) 0.2735(2) 0.0257(9) Uani 1 1 d . . .
C37 C 0.2295(8) 0.7798(5) 0.2599(2) 0.0381(11) Uani 1 1 d . . .
H37 H 0.3569 0.7606 0.2145 0.046 Uiso 1 1 calc R . .
C38 C 0.2369(7) 0.7968(5) 0.3132(2) 0.0387(11) Uani 1 1 d . . .
H38 H 0.3726 0.7921 0.3035 0.046 Uiso 1 1 calc R . .
C39 C 0.0471(7) 0.8205(4) 0.3809(2) 0.0267(9) Uani 1 1 d . . .
C40 C -0.1512(7) 0.8285(4) 0.3954(2) 0.0248(8) Uani 1 1 d . . .
H40 H -0.2821 0.8432 0.4419 0.03 Uiso 1 1 calc R . .
C41 C -0.1568(7) 0.8150(4) 0.3416(2) 0.0246(8) Uani 1 1 d . . .
H41 H -0.291 0.8219 0.351 0.029 Uiso 1 1 calc R . .
C42 C 0.0593(7) 0.8377(4) 0.4369(2) 0.0291(9) Uani 1 1 d . . .
C101 C 0.445(2) 0.489(2) 0.3658(9) 0.030(3) Uani 0.5 1 d PU A -1
C102 C 0.308(3) 0.5490(17) 0.4216(9) 0.038(3) Uani 0.5 1 d PU A -1
H102 H 0.2137 0.5907 0.423 0.046 Uiso 0.5 1 calc PR A -1
C103 C 0.309(4) 0.549(3) 0.4773(12) 0.042(4) Uani 0.5 1 d PU A -1
H103 H 0.2074 0.5863 0.5182 0.05 Uiso 0.5 1 calc PR A -1
C104 C 0.459(3) 0.4935(19) 0.4737(10) 0.032(3) Uani 0.5 1 d PU A -1
C105 C 0.609(2) 0.4384(11) 0.4109(6) 0.041(2) Uani 0.5 1 d PU A -1
H105 H 0.7162 0.4031 0.4056 0.049 Uiso 0.5 1 calc PR A -1
C106 C 0.599(2) 0.4358(13) 0.3589(8) 0.049(3) Uani 0.5 1 d PU A -1
H106 H 0.6982 0.3977 0.3178 0.058 Uiso 0.5 1 calc PR A -1
Br1 Br 0.4414(5) 0.4874(3) 0.28944(18) 0.0434(4) Uani 0.5 1 d PU A -1
C201 C 0.476(3) 0.502(2) 0.6409(10) 0.042(3) Uani 0.5 1 d PU A -1
C202 C 0.671(3) 0.4860(18) 0.5689(10) 0.047(3) Uani 0.5 1 d PU A -1
H202 H 0.8093 0.479 0.5567 0.056 Uiso 0.5 1 calc PR A -1
C203 C 0.656(4) 0.481(3) 0.5180(11) 0.049(5) Uani 0.5 1 d PU A -1
H203 H 0.7831 0.4653 0.4711 0.059 Uiso 0.5 1 calc PR A -1
C204 C 0.468(3) 0.4969(19) 0.5309(11) 0.030(3) Uani 0.5 1 d PU A -1
C205 C 0.2793(19) 0.5145(9) 0.6002(6) 0.035(2) Uani 0.5 1 d PU A -1
H205 H 0.1435 0.5233 0.6112 0.043 Uiso 0.5 1 calc PR A -1
C206 C 0.288(2) 0.5195(12) 0.6547(7) 0.041(3) Uani 0.5 1 d PU A -1
H206 H 0.1602 0.5351 0.7015 0.049 Uiso 0.5 1 calc PR A -1
Br2 Br 0.4954(6) 0.5071(3) 0.7108(2) 0.0610(7) Uani 0.5 1 d PU A -1
N1 N 0.2195(5) 0.6349(3) -0.02479(16) 0.0180(6) Uani 1 1 d . . .
N2 N -0.2122(5) 0.8672(3) 0.06779(16) 0.0176(6) Uani 1 1 d . . .
N11 N 0.0232(6) 0.7625(3) 0.93629(17) 0.0214(7) Uani 1 1 d . . .
N31 N 0.0073(5) 0.7583(3) 0.10838(16) 0.0189(6) Uani 1 1 d . . .
O11 O 0.2704(5) 0.8558(3) 0.51929(15) 0.0391(8) Uani 1 1 d . . .
H211 H 0.253 0.8617 0.49 0.059 Uiso 1 1 calc R . .
O12 O -0.1141(5) 0.8525(3) 0.60245(15) 0.0343(7) Uani 1 1 d . . .
O31 O 0.2477(6) 0.8395(4) 0.42037(16) 0.0458(9) Uani 1 1 d . . .
O32 O -0.1266(5) 0.8506(3) 0.50026(15) 0.0377(8) Uani 1 1 d . . .
H232 H -0.0978 0.8643 0.5268 0.057 Uiso 1 1 calc R . .
S1 S 0.37761(17) 0.44375(9) -0.10910(5) 0.0220(2) Uani 1 1 d . . .
S2 S -0.38775(17) 1.04446(9) 0.05091(6) 0.0240(2) Uani 1 1 d . . .
Ni1 Ni 0.00985(9) 0.75480(4) 0.02413(2) 0.01409(11) Uani 1 1 d . . .
C20 C -0.1379(9) 0.8186(8) 0.7186(3) 0.078(2) Uani 1 1 d . . .
H20 H -0.2828 0.8116 0.7311 0.093 Uiso 1 1 calc R . .
C21 C -0.1445(9) 0.8055(8) 0.7737(3) 0.073(2) Uani 1 1 d . . .
H21 H -0.2937 0.7893 0.824 0.087 Uiso 1 1 calc R . .

loop_
_atom_site_aniso_label
_atom_site_aniso_U_11
_atom_site_aniso_U_22
_atom_site_aniso_U_33
_atom_site_aniso_U_23
_atom_site_aniso_U_13
_atom_site_aniso_U_12
C1 0.0175(18) 0.0198(18) 0.0152(16) -0.0024(14) -0.0132(15) 0.0049(15)
C2 0.0171(18) 0.0176(17) 0.0150(17) -0.0038(13) -0.0116(15) 0.0034(15)
C11 0.027(2) 0.131(5) 0.015(2) -0.021(3) -0.015(2) 0.043(3)
C12 0.026(3) 0.133(5) 0.016(2) -0.021(3) -0.015(2) 0.040(3)
C13 0.028(2) 0.028(2) 0.0203(18) -0.0105(15) -0.0199(18) 0.0137(17)
C14 0.020(2) 0.055(3) 0.0175(19) -0.0005(18) -0.0156(18) 0.0027(19)
C15 0.017(2) 0.042(2) 0.0129(17) 0.0013(16) -0.0097(16) 0.0025(17)
C16 0.0203(19) 0.029(2) 0.0193(18) -0.0098(15) -0.0158(17) 0.0118(16)
C17 0.022(2) 0.076(3) 0.020(2) -0.009(2) -0.0167(19) 0.015(2)
C18 0.017(2) 0.067(3) 0.0140(18) -0.0096(19) -0.0106(17) 0.013(2)
C19 0.024(2) 0.032(2) 0.0172(17) -0.0086(15) -0.0172(17) 0.0107(17)
C22 0.026(2) 0.040(2) 0.0188(18) -0.0074(17) -0.0175(18) 0.0128(18)
C31 0.035(2) 0.038(2) 0.026(2) -0.0171(18) -0.023(2) 0.025(2)
C32 0.035(2) 0.053(3) 0.024(2) -0.0191(19) -0.0236(19) 0.032(2)
C33 0.021(2) 0.036(2) 0.0161(17) -0.0063(16) -0.0141(17) 0.0108(17)
C34 0.030(2) 0.027(2) 0.0228(19) -0.0121(16) -0.0207(18) 0.0139(17)
C35 0.031(2) 0.0234(19) 0.0258(19) -0.0119(15) -0.0240(18) 0.0158(17)
C36 0.028(2) 0.041(2) 0.0173(18) -0.0081(17) -0.0185(18) 0.0136(19)
C37 0.032(2) 0.078(4) 0.021(2) -0.019(2) -0.021(2) 0.030(2)
C38 0.022(2) 0.081(4) 0.023(2) -0.016(2) -0.0177(19) 0.023(2)
C39 0.022(2) 0.046(2) 0.0165(18) -0.0075(17) -0.0145(17) 0.0127(19)
C40 0.025(2) 0.035(2) 0.0178(18) -0.0083(16) -0.0164(17) 0.0102(18)
C41 0.024(2) 0.035(2) 0.0219(19) -0.0108(16) -0.0176(18) 0.0138(18)
C42 0.025(2) 0.051(3) 0.0179(19) -0.0083(18) -0.0170(18) 0.014(2)
C101 0.023(7) 0.025(6) 0.023(5) 0.007(4) -0.013(5) -0.005(6)
C102 0.028(6) 0.043(9) 0.044(7) -0.008(6) -0.026(5) 0.010(5)
C103 0.021(6) 0.058(11) 0.047(7) -0.024(7) -0.023(6) 0.018(5)
C104 0.013(8) 0.030(6) 0.032(5) 0.006(4) -0.011(7) -0.005(7)
C105 0.041(7) 0.036(6) 0.049(6) -0.012(5) -0.032(6) 0.018(5)
C106 0.054(9) 0.046(9) 0.050(7) -0.016(6) -0.033(8) 0.030(7)
Br1 0.0546(12) 0.0367(8) 0.0449(8) -0.0083(6) -0.0378(9) 0.0121(9)
C201 0.038(9) 0.031(7) 0.040(6) -0.001(5) -0.027(7) -0.009(8)
C202 0.037(6) 0.050(10) 0.051(6) 0.000(7) -0.033(5) 0.004(6)
C203 0.024(9) 0.085(17) 0.033(6) -0.015(7) -0.019(6) 0.013(7)
C204 0.021(8) 0.021(6) 0.037(5) 0.000(5) -0.017(7) 0.001(6)
C205 0.028(5) 0.023(5) 0.034(4) 0.001(4) -0.015(5) 0.001(4)
C206 0.046(7) 0.028(6) 0.032(5) -0.002(4) -0.023(6) 0.007(5)
Br2 0.0760(18) 0.0459(8) 0.0576(10) 0.0079(7) -0.0542(13) -0.0120(11)
N1 0.0150(15) 0.0184(15) 0.0199(15) -0.0059(12) -0.0120(14) 0.0052(13)
N2 0.0199(16) 0.0185(15) 0.0184(15) -0.0062(12) -0.0145(14) 0.0074(13)
N11 0.0224(17) 0.0268(17) 0.0225(16) -0.0103(13) -0.0175(15) 0.0120(14)
N31 0.0196(17) 0.0183(15) 0.0191(15) -0.0046(12) -0.0133(14) 0.0077(13)
O11 0.0315(17) 0.079(2) 0.0195(14) -0.0181(15) -0.0202(14) 0.0272(17)
O12 0.0295(17) 0.063(2) 0.0253(15) -0.0150(14) -0.0228(14) 0.0224(15)
O31 0.0350(19) 0.091(3) 0.0301(17) -0.0209(17) -0.0278(16) 0.0267(19)
O32 0.0364(18) 0.067(2) 0.0236(15) -0.0176(14) -0.0238(15) 0.0248(16)
S1 0.0191(5) 0.0197(5) 0.0194(4) -0.0083(4) -0.0100(4) 0.0087(4)
S2 0.0201(5) 0.0202(5) 0.0333(5) -0.0013(4) -0.0189(5) 0.0075(4)
Ni1 0.0163(3) 0.0159(2) 0.0139(2) -0.00541(17) -0.0113(2) 0.00761(19)
C20 0.032(3) 0.198(8) 0.022(2) -0.026(3) -0.021(2) 0.053(4)
C21 0.033(3) 0.186(7) 0.016(2) -0.022(3) -0.019(2) 0.052(4)

loop_
_atom_type_symbol
_atom_type_description
_atom_type_scat_dispersion_real
_atom_type_scat_dispersion_imag
_atom_type_scat_source
C C 0.0033 0.0016 'International Tables Vol C Tables 4.2.6.8 and 6.1.1.4'
H H 0 0 'International Tables Vol C Tables 4.2.6.8 and 6.1.1.4'
N N 0.0061 0.0033 'International Tables Vol C Tables 4.2.6.8 and 6.1.1.4'
O O 0.0106 0.006 'International Tables Vol C Tables 4.2.6.8 and 6.1.1.4'
S S 0.1246 0.1234 'International Tables Vol C Tables 4.2.6.8 and 6.1.1.4'
Br Br -0.2901 2.4595 'International Tables Vol C Tables 4.2.6.8 and 6.1.1.4'
Ni Ni 0.3393 1.1124 'International Tables Vol C Tables 4.2.6.8 and 6.1.1.4'

loop_
_geom_angle_atom_site_label_1
_geom_angle_atom_site_label_2
_geom_angle_atom_site_label_3
_geom_angle
_geom_angle_site_symmetry_1
_geom_angle_site_symmetry_3
N1 C1 S1 179.1(3) . .
N2 C2 S2 178.5(3) . .
N11 C11 C12 124.5(4) . .
N11 C11 H11 117.8 . .
C12 C11 H11 117.8 . .
C13 C12 C11 119.7(4) . .
C13 C12 H12 120.2 . .
C11 C12 H12 120.2 . .
C12 C13 C14 116.0(4) . .
C12 C13 C16 121.8(4) . .
C14 C13 C16 122.2(3) . .
C15 C14 C13 120.6(4) . .
C15 C14 H14 119.7 . .
C13 C14 H14 119.7 . .
N11 C15 C14 123.3(4) . .
N11 C15 H15 118.4 . .
C14 C15 H15 118.4 . .
C17 C16 C21 117.5(4) . .
C17 C16 C13 122.2(3) . .
C21 C16 C13 120.3(3) . .
C16 C17 C18 121.5(4) . .
C16 C17 H17 119.3 . .
C18 C17 H17 119.3 . .
C19 C18 C17 120.1(4) . .
C19 C18 H18 120 . .
C17 C18 H18 120 . .
C18 C19 C20 118.0(4) . .
C18 C19 C22 121.6(3) . .
C20 C19 C22 120.4(4) . .
O12 C22 O11 123.9(3) . .
O12 C22 C19 119.5(3) . .
O11 C22 C19 116.5(3) . .
N31 C31 C32 123.0(4) . .
N31 C31 H31 118.5 . .
C32 C31 H31 118.5 . .
C31 C32 C33 119.8(4) . .
C31 C32 H32 120.1 . .
C33 C32 H32 120.1 . .
C32 C33 C34 117.0(3) . .
C32 C33 C36 122.1(3) . .
C34 C33 C36 120.9(3) . .
C35 C34 C33 119.9(4) . .
C35 C34 H34 120.1 . .
C33 C34 H34 120.1 . .
N31 C35 C34 123.6(3) . .
N31 C35 H35 118.2 . .
C34 C35 H35 118.2 . .
C37 C36 C41 119.7(3) . .
C37 C36 C33 120.7(3) . .
C41 C36 C33 119.6(3) . .
C38 C37 C36 119.4(4) . .
C38 C37 H37 120.3 . .
C36 C37 H37 120.3 . .
C37 C38 C39 120.5(4) . .
C37 C38 H38 119.7 . .
C39 C38 H38 119.7 . .
C40 C39 C38 120.2(3) . .
C40 C39 C42 120.4(3) . .
C38 C39 C42 119.4(4) . .
C41 C40 C39 119.5(4) . .
C41 C40 H40 120.3 . .
C39 C40 H40 120.3 . .
C40 C41 C36 120.5(4) . .
C40 C41 H41 119.7 . .
C36 C41 H41 119.7 . .
O31 C42 O32 123.7(4) . .
O31 C42 C39 119.1(4) . .
O32 C42 C39 117.2(3) . .
C102 C101 C106 122.3(13) . .
C102 C101 Br1 118.8(11) . .
C106 C101 Br1 118.8(12) . .
C101 C102 C103 118.6(12) . .
C101 C102 H102 120.7 . .
C103 C102 H102 120.7 . .
C102 C103 C104 121.2(15) . .
C102 C103 H103 119.4 . .
C104 C103 H103 119.4 . .
C103 C104 C105 117.1(13) . .
C103 C104 C204 121.7(13) . .
C105 C104 C204 121.2(12) . .
C106 C105 C104 120.9(12) . .
C106 C105 H105 119.6 . .
C104 C105 H105 119.6 . .
C105 C106 C101 119.8(13) . .
C105 C106 H106 120.1 . .
C101 C106 H106 120.1 . .
C206 C201 C202 118.5(14) . .
C206 C201 Br2 122.4(14) . .
C202 C201 Br2 119.0(12) . .
C203 C202 C201 119.2(14) . .
C203 C202 H202 120.4 . .
C201 C202 H202 120.4 . .
C202 C203 C204 123.1(16) . .
C202 C203 H203 118.4 . .
C204 C203 H203 118.4 . .
C203 C204 C205 118.1(14) . .
C203 C204 C104 122.0(13) . .
C205 C204 C104 119.8(11) . .
C204 C205 C206 120.3(11) . .
C204 C205 H205 119.9 . .
C206 C205 H205 119.9 . .
C201 C206 C205 120.6(13) . .
C201 C206 H206 119.7 . .
C205 C206 H206 119.7 . .
C1 N1 Ni1 152.6(3) . .
C2 N2 Ni1 151.6(3) . .
C11 N11 C15 115.9(3) . .
C11 N11 Ni1 122.3(3) . 1_556
C15 N11 Ni1 121.6(3) . 1_556
C35 N31 C31 116.7(3) . .
C35 N31 Ni1 120.5(2) . .
C31 N31 Ni1 122.7(3) . .
C22 O11 H211 109.5 . .
C42 O32 H232 109.5 . .
C1 S1 Ni1 100.18(13) . 2_565
C2 S2 Ni1 97.79(13) . 2_575
N2 Ni1 N1 173.94(12) . .
N2 Ni1 N31 92.04(12) . .
N1 Ni1 N31 93.51(12) . .
N2 Ni1 N11 86.77(12) . 1_554
N1 Ni1 N11 87.81(12) . 1_554
N31 Ni1 N11 176.87(13) . 1_554
N2 Ni1 S2 92.91(9) . 2_575
N1 Ni1 S2 89.85(9) . 2_575
N31 Ni1 S2 86.41(9) . 2_575
N11 Ni1 S2 90.75(9) 1_554 2_575
N2 Ni1 S1 85.88(9) . 2_565
N1 Ni1 S1 91.78(9) . 2_565
N31 Ni1 S1 89.10(9) . 2_565
N11 Ni1 S1 93.70(9) 1_554 2_565
S2 Ni1 S1 175.31(4) 2_575 2_565
C21 C20 C19 121.7(4) . .
C21 C20 H20 119.1 . .
C19 C20 H20 119.1 . .
C20 C21 C16 121.2(4) . .
C20 C21 H21 119.4 . .
C16 C21 H21 119.4 . .

loop_
_geom_bond_atom_site_label_1
_geom_bond_atom_site_label_2
_geom_bond_distance
_geom_bond_site_symmetry_2
C1 N1 1.157(4) .
C1 S1 1.646(4) .
C2 N2 1.162(4) .
C2 S2 1.646(4) .
C11 N11 1.327(5) .
C11 C12 1.384(6) .
C11 H11 0.95 .
C12 C13 1.370(6) .
C12 H12 0.95 .
C13 C14 1.390(5) .
C13 C16 1.483(5) .
C14 C15 1.376(5) .
C14 H14 0.95 .
C15 N11 1.329(5) .
C15 H15 0.95 .
C16 C17 1.372(5) .
C16 C21 1.374(6) .
C17 C18 1.389(5) .
C17 H17 0.95 .
C18 C19 1.365(5) .
C18 H18 0.95 .
C19 C20 1.380(6) .
C19 C22 1.481(5) .
C22 O12 1.253(5) .
C22 O11 1.287(5) .
C31 N31 1.354(5) .
C31 C32 1.375(5) .
C31 H31 0.95 .
C32 C33 1.387(5) .
C32 H32 0.95 .
C33 C34 1.388(5) .
C33 C36 1.484(5) .
C34 C35 1.372(5) .
C34 H34 0.95 .
C35 N31 1.331(4) .
C35 H35 0.95 .
C36 C37 1.395(5) .
C36 C41 1.398(5) .
C37 C38 1.384(5) .
C37 H37 0.95 .
C38 C39 1.391(5) .
C38 H38 0.95 .
C39 C40 1.387(5) .
C39 C42 1.477(5) .
C40 C41 1.385(5) .
C40 H40 0.95 .
C41 H41 0.95 .
C42 O31 1.253(5) .
C42 O32 1.283(5) .
C101 C102 1.35(2) .
C101 C106 1.388(17) .
C101 Br1 1.933(14) .
C102 C103 1.40(2) .
C102 H102 0.95 .
C103 C104 1.407(17) .
C103 H103 0.95 .
C104 C105 1.43(2) .
C104 C204 1.483(14) .
C105 C106 1.353(17) .
C105 H105 0.95 .
C106 H106 0.95 .
C201 C206 1.356(19) .
C201 C202 1.42(3) .
C201 Br2 1.859(17) .
C202 C203 1.36(2) .
C202 H202 0.95 .
C203 C204 1.361(16) .
C203 H203 0.95 .
C204 C205 1.38(2) .
C205 C206 1.411(16) .
C205 H205 0.95 .
C206 H206 0.95 .
N1 Ni1 2.053(3) .
N2 Ni1 2.049(3) .
N11 Ni1 2.131(3) 1_556
N31 Ni1 2.097(3) .
O11 H211 0.84 .
O32 H232 0.84 .
S1 Ni1 2.5437(15) 2_565
S2 Ni1 2.5262(15) 2_575
Ni1 N11 2.131(3) 1_554
Ni1 S2 2.5262(15) 2_575
Ni1 S1 2.5437(15) 2_565
C20 C21 1.352(6) .
C20 H20 0.95 .
C21 H21 0.95 .
